data_2237655
loop_
_publ_author_name
'Garudachari, B.'
'Isloor, Arun M.'
'Gerber, Thomas'
'Hosten, Eric'
'Betz, Richard'

_publ_section_title
;
 2-(4-Chlorophenyl)-2-oxoethyl naphthalene-1-carboxylate
;
_journal_coeditor_code KQ2003
_journal_issue 4
_journal_name_full 'Acta Crystallographica Section E'
_journal_page_first o551
_journal_paper_doi 10.1107/S1600536813006958
_journal_volume 69
_journal_year 2013
_chemical_formula_iupac 'C19 H13 Cl O3'
_chemical_formula_moiety 'C19 H13 Cl O3'
_chemical_formula_sum 'C19 H13 Cl O3'
_chemical_formula_weight 324.74
_chemical_melting_point_gt 396
_chemical_melting_point_lt 394
_chemical_name_systematic
;
2-(4-Chlorophenyl)-2-oxoethyl naphthalene-1-carboxylate
;
_space_group_IT_number 14
_symmetry_cell_setting monoclinic
_symmetry_space_group_name_Hall '-P 2ybc'
_symmetry_space_group_name_H-M 'P 1 21/c 1'
_atom_sites_solution_hydrogens geom
_atom_sites_solution_primary direct
_atom_sites_solution_secondary difmap
_audit_creation_method SHELXL-97
_cell_angle_alpha 90.00
_cell_angle_beta 100.3830(10)
_cell_angle_gamma 90.00
_cell_formula_units_Z 4
_cell_length_a 5.27080(10)
_cell_length_b 14.8465(4)
_cell_length_c 19.8427(5)
_cell_measurement_reflns_used 6659
_cell_measurement_temperature 200(2)
_cell_measurement_theta_max 28.26
_cell_measurement_theta_min 2.50
_cell_volume 1527.32(6)
_computing_cell_refinement 'SAINT (Bruker, 2010)'
_computing_data_collection 'APEX2 (Bruker, 2010)'
_computing_data_reduction 'SAINT (Bruker, 2010)'
_computing_molecular_graphics
;
ORTEP-3 for Windows (Farrugia, 2012) and
<i>Mercury</i> (Macrae <i>et al.</i>, 2008)
;
_computing_publication_material 'SHELXL97 (Sheldrick, 2008) and PLATON (Spek, 2009)'
_computing_structure_refinement 'SHELXL97 (Sheldrick, 2008)'
_computing_structure_solution 'SHELXS97 (Sheldrick, 2008)'
_diffrn_ambient_temperature 200(2)
_diffrn_measured_fraction_theta_full 0.998
_diffrn_measured_fraction_theta_max 0.998
_diffrn_measurement_device_type 'Bruker APEXII CCD'
_diffrn_measurement_method '\f and \w scans'
_diffrn_radiation_monochromator graphite
_diffrn_radiation_source 'fine-focus sealed tube'
_diffrn_radiation_type MoK\a
_diffrn_radiation_wavelength 0.71073
_diffrn_reflns_av_R_equivalents 0.0156
_diffrn_reflns_av_sigmaI/netI 0.0147
_diffrn_reflns_limit_h_max 4
_diffrn_reflns_limit_h_min -7
_diffrn_reflns_limit_k_max 19
_diffrn_reflns_limit_k_min -19
_diffrn_reflns_limit_l_max 26
_diffrn_reflns_limit_l_min -26
_diffrn_reflns_number 14592
_diffrn_reflns_theta_full 28.31
_diffrn_reflns_theta_max 28.31
_diffrn_reflns_theta_min 2.09
_exptl_absorpt_coefficient_mu 0.262
_exptl_absorpt_correction_T_max 1.0000
_exptl_absorpt_correction_T_min 0.9411
_exptl_absorpt_correction_type multi-scan
_exptl_absorpt_process_details
;
(SADABS; Bruker, 2008)
;
_exptl_crystal_colour colourless
_exptl_crystal_density_diffrn 1.412
_exptl_crystal_density_method 'not measured'
_exptl_crystal_description block
_exptl_crystal_F_000 672
_exptl_crystal_size_max 0.367
_exptl_crystal_size_mid 0.348
_exptl_crystal_size_min 0.268
_refine_diff_density_max 0.299
_refine_diff_density_min -0.346
_refine_ls_extinction_method none
_refine_ls_goodness_of_fit_ref 1.021
_refine_ls_hydrogen_treatment constr
_refine_ls_matrix_type full
_refine_ls_number_parameters 208
_refine_ls_number_reflns 3769
_refine_ls_number_restraints 0
_refine_ls_restrained_S_all 1.021
_refine_ls_R_factor_all 0.0471
_refine_ls_R_factor_gt 0.0354
_refine_ls_shift/su_max 0.001
_refine_ls_shift/su_mean 0.000
_refine_ls_structure_factor_coef Fsqd
_refine_ls_weighting_details 'calc w=1/[\s^2^(Fo^2^)+(0.0498P)^2^+0.4268P] where P=(Fo^2^+2Fc^2^)/3'
_refine_ls_weighting_scheme calc
_refine_ls_wR_factor_gt 0.0936
_refine_ls_wR_factor_ref 0.1030
_reflns_number_gt 2984
_reflns_number_total 3769
_reflns_threshold_expression I>2sigma(I)
_cod_data_source_file kq2003.cif
_cod_data_source_block I
_cod_original_sg_symbol_Hall ' -P 2ybc'
_cod_original_sg_symbol_H-M 'P 21/c'
_cod_database_code 2237655
_cod_database_fobs_code 2237655

loop_
_symmetry_equiv_pos_as_xyz
'x, y, z'
'-x, y+1/2, -z+1/2'
'-x, -y, -z'
'x, -y-1/2, z-1/2'

loop_
_atom_site_type_symbol
_atom_site_label
_atom_site_fract_x
_atom_site_fract_y
_atom_site_fract_z
_atom_site_U_iso_or_equiv
_atom_site_adp_type
_atom_site_calc_flag
_atom_site_refinement_flags
_atom_site_occupancy
_atom_site_symmetry_multiplicity
Cl Cl1 1.04341(9) 0.83154(3) -0.08650(2) 0.05829(14) Uani d . 1 1
O O1 0.71978(19) 0.48481(8) 0.09291(5) 0.0498(3) Uani d . 1 1
O O2 1.04495(18) 0.43162(7) 0.20029(5) 0.0401(2) Uani d . 1 1
O O3 0.8225(2) 0.53669(7) 0.24573(6) 0.0570(3) Uani d . 1 1
C C1 0.9224(2) 0.52533(9) 0.10107(6) 0.0340(3) Uani d . 1 1
C C2 1.1344(2) 0.50163(11) 0.16112(7) 0.0408(3) Uani d . 1 1
H H2A 1.2901 0.4813 0.1440 0.049 Uiso calc R 1 1
H H2B 1.1806 0.5554 0.1903 0.049 Uiso calc R 1 1
C C3 0.8633(3) 0.45846(9) 0.23619(7) 0.0370(3) Uani d . 1 1
C C11 0.9666(2) 0.59907(9) 0.05398(6) 0.0313(3) Uani d . 1 1
C C12 1.1866(2) 0.65299(10) 0.06517(7) 0.0391(3) Uani d . 1 1
H H12 1.3210 0.6407 0.1028 0.047 Uiso calc R 1 1
C C13 1.2108(3) 0.72426(10) 0.02184(8) 0.0430(3) Uani d . 1 1
H H13 1.3601 0.7614 0.0298 0.052 Uiso calc R 1 1
C C14 1.0158(3) 0.74075(9) -0.03304(7) 0.0384(3) Uani d . 1 1
C C15 0.7980(3) 0.68741(10) -0.04616(7) 0.0421(3) Uani d . 1 1
H H15 0.6668 0.6989 -0.0847 0.050 Uiso calc R 1 1
C C16 0.7743(2) 0.61712(9) -0.00232(7) 0.0381(3) Uani d . 1 1
H H16 0.6243 0.5804 -0.0107 0.046 Uiso calc R 1 1
C C20 0.7172(2) 0.38165(8) 0.25836(6) 0.0336(3) Uani d . 1 1
C C21 0.7052(3) 0.30251(10) 0.22178(7) 0.0424(3) Uani d . 1 1
H H21 0.8074 0.2956 0.1873 0.051 Uiso calc R 1 1
C C22 0.5434(3) 0.23170(10) 0.23488(8) 0.0523(4) Uani d . 1 1
H H22 0.5388 0.1771 0.2098 0.063 Uiso calc R 1 1
C C23 0.3936(3) 0.24148(10) 0.28341(8) 0.0505(4) Uani d . 1 1
H H23 0.2801 0.1942 0.2906 0.061 Uiso calc R 1 1
C C24 0.4034(3) 0.32039(10) 0.32326(7) 0.0412(3) Uani d . 1 1
C C25 0.2497(3) 0.33038(13) 0.37451(9) 0.0546(4) Uani d . 1 1
H H25 0.1335 0.2836 0.3811 0.066 Uiso calc R 1 1
C C26 0.2647(3) 0.40503(14) 0.41426(9) 0.0597(5) Uani d . 1 1
H H26 0.1594 0.4106 0.4482 0.072 Uiso calc R 1 1
C C27 0.4364(3) 0.47393(12) 0.40503(8) 0.0543(4) Uani d . 1 1
H H27 0.4505 0.5254 0.4339 0.065 Uiso calc R 1 1
C C28 0.5840(3) 0.46848(10) 0.35528(7) 0.0425(3) Uani d . 1 1
H H28 0.6973 0.5166 0.3496 0.051 Uiso calc R 1 1
C C29 0.5706(2) 0.39209(9) 0.31191(7) 0.0340(3) Uani d . 1 1

loop_
_atom_site_aniso_label
_atom_site_aniso_U_11
_atom_site_aniso_U_22
_atom_site_aniso_U_33
_atom_site_aniso_U_12
_atom_site_aniso_U_13
_atom_site_aniso_U_23
Cl1 0.0760(3) 0.0426(2) 0.0591(3) -0.00666(18) 0.0197(2) 0.01078(17)
O1 0.0353(5) 0.0632(7) 0.0466(6) -0.0177(5) -0.0047(4) 0.0150(5)
O2 0.0345(5) 0.0452(5) 0.0400(5) 0.0055(4) 0.0053(4) 0.0087(4)
O3 0.0793(8) 0.0324(5) 0.0669(7) -0.0031(5) 0.0335(6) 0.0017(5)
C1 0.0268(6) 0.0416(7) 0.0324(6) -0.0030(5) 0.0025(5) -0.0002(5)
C2 0.0301(6) 0.0530(8) 0.0378(7) -0.0022(6) 0.0024(5) 0.0075(6)
C3 0.0379(7) 0.0374(7) 0.0340(6) 0.0006(5) 0.0024(5) 0.0033(5)
C11 0.0265(6) 0.0362(6) 0.0313(6) -0.0016(5) 0.0051(4) -0.0032(5)
C12 0.0288(6) 0.0494(8) 0.0376(7) -0.0067(5) 0.0018(5) -0.0014(6)
C13 0.0369(7) 0.0465(8) 0.0464(8) -0.0134(6) 0.0094(6) -0.0025(6)
C14 0.0457(7) 0.0334(6) 0.0387(7) -0.0021(6) 0.0145(6) -0.0007(5)
C15 0.0402(7) 0.0453(8) 0.0377(7) -0.0023(6) -0.0010(5) 0.0040(6)
C16 0.0311(6) 0.0412(7) 0.0395(7) -0.0071(5) 0.0000(5) 0.0010(5)
C20 0.0337(6) 0.0314(6) 0.0329(6) 0.0026(5) -0.0020(5) 0.0048(5)
C21 0.0510(8) 0.0368(7) 0.0358(7) 0.0036(6) -0.0021(6) 0.0001(5)
C22 0.0688(10) 0.0337(7) 0.0469(8) -0.0047(7) -0.0100(7) -0.0002(6)
C23 0.0525(9) 0.0401(8) 0.0520(9) -0.0110(7) -0.0095(7) 0.0150(7)
C24 0.0335(7) 0.0443(7) 0.0416(7) 0.0013(6) -0.0046(5) 0.0173(6)
C25 0.0371(8) 0.0688(11) 0.0573(10) 0.0028(7) 0.0065(7) 0.0309(8)
C26 0.0513(9) 0.0785(12) 0.0530(9) 0.0224(9) 0.0195(8) 0.0224(9)
C27 0.0618(10) 0.0570(10) 0.0457(8) 0.0220(8) 0.0138(7) 0.0056(7)
C28 0.0462(8) 0.0396(7) 0.0415(7) 0.0073(6) 0.0074(6) 0.0031(6)
C29 0.0305(6) 0.0336(6) 0.0349(6) 0.0048(5) -0.0022(5) 0.0078(5)

loop_
_atom_type_symbol
_atom_type_description
_atom_type_scat_dispersion_real
_atom_type_scat_dispersion_imag
_atom_type_scat_source
C C 0.0033 0.0016 'International Tables Vol C Tables 4.2.6.8 and 6.1.1.4'
H H 0.0000 0.0000 'International Tables Vol C Tables 4.2.6.8 and 6.1.1.4'
Cl Cl 0.1484 0.1585 'International Tables Vol C Tables 4.2.6.8 and 6.1.1.4'
O O 0.0106 0.0060 'International Tables Vol C Tables 4.2.6.8 and 6.1.1.4'

loop_
_geom_angle_atom_site_label_1
_geom_angle_atom_site_label_2
_geom_angle_atom_site_label_3
_geom_angle
C3 O2 C2 114.00(11)
O1 C1 C11 121.12(11)
O1 C1 C2 119.71(12)
C11 C1 C2 119.16(11)
O2 C2 C1 109.09(10)
O2 C2 H2A 109.9
C1 C2 H2A 109.9
O2 C2 H2B 109.9
C1 C2 H2B 109.9
H2A C2 H2B 108.3
O3 C3 O2 122.10(13)
O3 C3 C20 125.28(13)
O2 C3 C20 112.55(11)
C16 C11 C12 118.80(12)
C16 C11 C1 118.20(11)
C12 C11 C1 122.94(11)
C13 C12 C11 120.50(12)
C13 C12 H12 119.7
C11 C12 H12 119.7
C14 C13 C12 119.20(12)
C14 C13 H13 120.4
C12 C13 H13 120.4
C13 C14 C15 121.57(13)
C13 C14 Cl1 119.20(11)
C15 C14 Cl1 119.23(11)
C16 C15 C14 118.84(13)
C16 C15 H15 120.6
C14 C15 H15 120.6
C15 C16 C11 121.07(12)
C15 C16 H16 119.5
C11 C16 H16 119.5
C21 C20 C29 120.29(12)
C21 C20 C3 118.42(13)
C29 C20 C3 120.99(12)
C20 C21 C22 120.81(15)
C20 C21 H21 119.6
C22 C21 H21 119.6
C23 C22 C21 120.00(14)
C23 C22 H22 120.0
C21 C22 H22 120.0
C22 C23 C24 121.30(14)
C22 C23 H23 119.3
C24 C23 H23 119.3
C23 C24 C25 121.45(15)
C23 C24 C29 119.55(14)
C25 C24 C29 119.00(15)
C26 C25 C24 121.49(15)
C26 C25 H25 119.3
C24 C25 H25 119.3
C25 C26 C27 119.55(15)
C25 C26 H26 120.2
C27 C26 H26 120.2
C28 C27 C26 121.18(17)
C28 C27 H27 119.4
C26 C27 H27 119.4
C27 C28 C29 120.92(15)
C27 C28 H28 119.5
C29 C28 H28 119.5
C28 C29 C24 117.78(13)
C28 C29 C20 124.27(12)
C24 C29 C20 117.94(12)

loop_
_geom_bond_atom_site_label_1
_geom_bond_atom_site_label_2
_geom_bond_distance
Cl1 C14 1.7375(14)
O1 C1 1.2110(15)
O2 C3 1.3523(17)
O2 C2 1.4279(16)
O3 C3 1.2023(17)
C1 C11 1.4847(18)
C1 C2 1.5206(18)
C2 H2A 0.9900
C2 H2B 0.9900
C3 C20 1.4862(18)
C11 C16 1.3926(18)
C11 C12 1.3933(17)
C12 C13 1.384(2)
C12 H12 0.9500
C13 C14 1.378(2)
C13 H13 0.9500
C14 C15 1.380(2)
C15 C16 1.379(2)
C15 H15 0.9500
C16 H16 0.9500
C20 C21 1.3765(19)
C20 C29 1.4305(19)
C21 C22 1.407(2)
C21 H21 0.9500
C22 C23 1.358(2)
C22 H22 0.9500
C23 C24 1.409(2)
C23 H23 0.9500
C24 C25 1.418(2)
C24 C29 1.4255(19)
C25 C26 1.354(3)
C25 H25 0.9500
C26 C27 1.400(3)
C26 H26 0.9500
C27 C28 1.365(2)
C27 H27 0.9500
C28 C29 1.4178(19)
C28 H28 0.9500

loop_
_geom_hbond_atom_site_label_D
_geom_hbond_atom_site_label_H
_geom_hbond_atom_site_label_A
_geom_hbond_site_symmetry_A
_geom_hbond_distance_DH
_geom_hbond_distance_HA
_geom_hbond_distance_DA
_geom_hbond_angle_DHA
C16 H16 O1 3_665 0.95 2.41 3.2583(16) 148.0
C23 H23 O3 2_645 0.95 2.48 3.2618(19) 139.8

loop_
_geom_torsion_atom_site_label_1
_geom_torsion_atom_site_label_2
_geom_torsion_atom_site_label_3
_geom_torsion_atom_site_label_4
_geom_torsion
C3 O2 C2 C1 -71.19(14)
O1 C1 C2 O2 -1.16(19)
C11 C1 C2 O2 177.87(11)
C2 O2 C3 O3 -14.99(19)
C2 O2 C3 C20 162.17(10)
O1 C1 C11 C16 -3.7(2)
C2 C1 C11 C16 177.32(12)
O1 C1 C11 C12 173.71(14)
C2 C1 C11 C12 -5.3(2)
C16 C11 C12 C13 1.3(2)
C1 C11 C12 C13 -176.09(13)
C11 C12 C13 C14 -0.7(2)
C12 C13 C14 C15 -0.6(2)
C12 C13 C14 Cl1 178.78(11)
C13 C14 C15 C16 1.2(2)
Cl1 C14 C15 C16 -178.12(11)
C14 C15 C16 C11 -0.6(2)
C12 C11 C16 C15 -0.6(2)
C1 C11 C16 C15 176.89(13)
O3 C3 C20 C21 153.08(15)
O2 C3 C20 C21 -23.97(16)
O3 C3 C20 C29 -20.6(2)
O2 C3 C20 C29 162.30(11)
C29 C20 C21 C22 1.9(2)
C3 C20 C21 C22 -171.84(13)
C20 C21 C22 C23 1.0(2)
C21 C22 C23 C24 -2.4(2)
C22 C23 C24 C25 -179.23(14)
C22 C23 C24 C29 0.9(2)
C23 C24 C25 C26 177.95(14)
C29 C24 C25 C26 -2.2(2)
C24 C25 C26 C27 -0.3(2)
C25 C26 C27 C28 1.9(2)
C26 C27 C28 C29 -0.9(2)
C27 C28 C29 C24 -1.65(19)
C27 C28 C29 C20 179.49(13)
C23 C24 C29 C28 -177.01(12)
C25 C24 C29 C28 3.14(18)
C23 C24 C29 C20 1.92(18)
C25 C24 C29 C20 -177.93(11)
C21 C20 C29 C28 175.54(12)
C3 C20 C29 C28 -10.86(19)
C21 C20 C29 C24 -3.32(17)
C3 C20 C29 C24 170.29(11)

loop_
_cod_related_entry_id
_cod_related_entry_database
_cod_related_entry_code
1 ChemSpider 1903736
